data_7714568
loop_
_publ_author_name
'Li, Yufang'
'Liu, Qian'
'Bao, Junhui'
'Yiu, Shek-Man'
'Chan, Michael C. W.'

_publ_section_title
;
 Coplanar binuclear group 4 post-metallocene complexes supported by
 chelating &#x3bc;-(&#x3c3;<sub>2</sub>-aryl) ligands: characterisation
 and olefin polymerisation catalysis.
;
_journal_issue 1
_journal_name_full 'Dalton transactions (Cambridge, England : 2003)'
_journal_page_first 346
_journal_page_last 353
_journal_paper_doi 10.1039/d3dt03641c
_journal_volume 53
_journal_year 2023
_chemical_formula_sum 'C78 H76 D6 N2 O2 Ti2'
_chemical_formula_weight 1181.29
_space_group_crystal_system triclinic
_space_group_IT_number 2
_space_group_name_Hall '-P 1'
_space_group_name_H-M_alt 'P -1'
_atom_sites_solution_hydrogens geom
_audit_creation_method SHELXL-2016/6
_audit_update_record
;
2023-11-24 deposited with the CCDC.	2023-11-28 downloaded from the CCDC.
;
_cell_angle_alpha 72.239(2)
_cell_angle_beta 80.612(2)
_cell_angle_gamma 80.477(2)
_cell_formula_units_Z 2
_cell_length_a 10.6861(4)
_cell_length_b 16.5560(8)
_cell_length_c 19.2240(9)
_cell_measurement_reflns_used 9457
_cell_measurement_temperature 173(2)
_cell_measurement_theta_max 74.67
_cell_measurement_theta_min 2.82
_cell_volume 3171.3(2)
_computing_cell_refinement 'Bruker Saint'
_computing_data_collection 'Bruker Apex3'
_computing_data_reduction 'Bruker Saint'
_computing_molecular_graphics 'Bruker Apex3, Olex2 1.5 (Dolomanov et al., 2009)'
_computing_publication_material 'Bruker Apex3, Olex2 1.5 (Dolomanov et al., 2009)'
_computing_structure_refinement 'SHELXL-2016/6 (Sheldrick, 2016), olex2.refine 1.5-dev (Bourhis et al., 2015)'
_computing_structure_solution 'SHELXT 2014/5 (Sheldrick, 2014)'
_diffrn_ambient_temperature 173(2)
_diffrn_measured_fraction_theta_full 0.999
_diffrn_measured_fraction_theta_max 0.994
_diffrn_measurement_device_type 'Bruker D8 Venture Photon II'
_diffrn_measurement_method 'phi and omega scans'
_diffrn_radiation_type CuK\a
_diffrn_radiation_wavelength 1.54178
_diffrn_reflns_av_R_equivalents 0.0363
_diffrn_reflns_av_unetI/netI 0.0335
_diffrn_reflns_Laue_measured_fraction_full 0.999
_diffrn_reflns_Laue_measured_fraction_max 0.994
_diffrn_reflns_limit_h_max 12
_diffrn_reflns_limit_h_min -13
_diffrn_reflns_limit_k_max 20
_diffrn_reflns_limit_k_min -20
_diffrn_reflns_limit_l_max 24
_diffrn_reflns_limit_l_min -23
_diffrn_reflns_number 58553
_diffrn_reflns_point_group_measured_fraction_full 0.999
_diffrn_reflns_point_group_measured_fraction_max 0.994
_diffrn_reflns_theta_full 67.679
_diffrn_reflns_theta_max 74.827
_diffrn_reflns_theta_min 3.156
_diffrn_source 'micro focus'
_exptl_absorpt_coefficient_mu 2.511
_exptl_absorpt_correction_T_max 0.7538
_exptl_absorpt_correction_T_min 0.5629
_exptl_absorpt_correction_type multi-scan
_exptl_absorpt_process_details
;
 SADABS 2016/2: Krause, L., Herbst-Irmer, R., Sheldrick G.M. & Stalke D.,
 J. Appl. Cryst. 48 (2015) 3-10
;
_exptl_crystal_colour orange
_exptl_crystal_density_diffrn 1.237
_exptl_crystal_description block
_exptl_crystal_F_000 1248
_exptl_crystal_size_max 0.38
_exptl_crystal_size_mid 0.17
_exptl_crystal_size_min 0.04
_refine_diff_density_max 0.418
_refine_diff_density_min -0.287
_refine_diff_density_rms 0.046
_refine_ls_extinction_method none
_refine_ls_goodness_of_fit_ref 1.071
_refine_ls_hydrogen_treatment constr
_refine_ls_matrix_type full
_refine_ls_number_parameters 808
_refine_ls_number_reflns 12960
_refine_ls_number_restraints 168
_refine_ls_restrained_S_all 1.067
_refine_ls_R_factor_all 0.0373
_refine_ls_R_factor_gt 0.0352
_refine_ls_shift/su_max 0.002
_refine_ls_shift/su_mean 0.000
_refine_ls_structure_factor_coef Fsqd
_refine_ls_weighting_details 'w=1/[\s^2^(Fo^2^)+(0.0603P)^2^+0.5130P] where P=(Fo^2^+2Fc^2^)/3'
_refine_ls_weighting_scheme calc
_refine_ls_wR_factor_gt 0.0968
_refine_ls_wR_factor_ref 0.0990
_reflns_Friedel_coverage 0.000
_reflns_number_gt 12164
_reflns_number_total 12960
_reflns_threshold_expression 'I > 2\s(I)'
_cod_data_source_file d3dt03641c2.cif
_cod_data_source_block 033121a_yufang
_cod_depositor_comments 'Adding full bibliography for 7714567--7714572.cif.'
_cod_database_code 7714568
_shelx_shelxl_version_number 2016/6
_shelx_space_group_comment
;
The symmetry employed for this shelxl refinement is uniquely defined
by the following loop, which should always be used as a source of
symmetry information in preference to the above space-group names.
They are only intended as comments.
;

loop_
_space_group_symop_operation_xyz
'x, y, z'
'-x, -y, -z'

loop_
_atom_site_label
_atom_site_type_symbol
_atom_site_fract_x
_atom_site_fract_y
_atom_site_fract_z
_atom_site_U_iso_or_equiv
_atom_site_adp_type
_atom_site_occupancy
_atom_site_site_symmetry_order
_atom_site_calc_flag
_atom_site_refinement_flags_posn
_atom_site_refinement_flags_adp
_atom_site_refinement_flags_occupancy
_atom_site_disorder_assembly
_atom_site_disorder_group
Ti1 Ti 0.72577(2) 0.42390(2) 0.81397(2) 0.02197(6) Uani 1 1 d . . . . .
Ti2 Ti 0.67822(2) 0.72348(2) 0.51780(2) 0.01973(6) Uani 1 1 d . . . . .
O1 O 0.74804(8) 0.33746(5) 0.90195(5) 0.02592(17) Uani 1 1 d . . . . .
O2 O 0.63032(8) 0.81104(5) 0.43469(4) 0.02511(17) Uani 1 1 d . . . . .
N1 N 0.63718(10) 0.32611(6) 0.79056(6) 0.0240(2) Uani 1 1 d . . . . .
N2 N 0.68938(9) 0.64522(6) 0.44064(5) 0.02168(19) Uani 1 1 d . . . . .
C1 C 0.68330(12) 0.27612(7) 0.94837(7) 0.0256(2) Uani 1 1 d . . . . .
C2 C 0.69366(13) 0.25047(8) 1.02500(7) 0.0291(3) Uani 1 1 d . . . . .
C3 C 0.60922(14) 0.19614(9) 1.07032(7) 0.0356(3) Uani 1 1 d . . . . .
H3 H 0.614199 0.178914 1.121773 0.043 Uiso 1 1 calc R U . . .
C4 C 0.51727(15) 0.16525(10) 1.04481(8) 0.0414(3) Uani 1 1 d . . . . .
C5 C 0.51866(14) 0.18445(9) 0.96946(8) 0.0375(3) Uani 1 1 d . . . . .
H5 H 0.461130 0.160764 0.950598 0.045 Uiso 1 1 calc R U . . .
C6 C 0.60301(13) 0.23810(8) 0.92015(7) 0.0297(3) Uani 1 1 d . . . . .
C7 C 0.60550(13) 0.25235(8) 0.84030(7) 0.0289(2) Uani 1 1 d . . . . .
C8 C 0.57403(17) 0.18734(9) 0.81604(8) 0.0394(3) Uani 1 1 d . . . . .
H8 H 0.553442 0.135282 0.850899 0.047 Uiso 1 1 calc R U . . .
C9 C 0.57264(16) 0.19812(9) 0.74241(9) 0.0395(3) Uani 1 1 d . . . . .
H9 H 0.552790 0.153477 0.726196 0.047 Uiso 1 1 calc R U . . .
C10 C 0.60052(14) 0.27481(8) 0.69209(8) 0.0327(3) Uani 1 1 d . . . . .
H10 H 0.599003 0.283823 0.640994 0.039 Uiso 1 1 calc R U . . .
C11 C 0.63070(11) 0.33828(7) 0.71760(7) 0.0251(2) Uani 1 1 d . . . . .
C12 C 0.65041(11) 0.42492(7) 0.66993(6) 0.0234(2) Uani 1 1 d . . . . .
C13 C 0.66682(11) 0.48361(8) 0.70647(6) 0.0240(2) Uani 1 1 d . . . . .
C14 C 0.66776(12) 0.56913(8) 0.66388(7) 0.0253(2) Uani 1 1 d . . . . .
H14 H 0.670673 0.610828 0.688107 0.030 Uiso 1 1 calc R U . . .
C15 C 0.66463(11) 0.59633(7) 0.58762(6) 0.0228(2) Uani 1 1 d . . . . .
C16 C 0.66062(11) 0.53321(7) 0.55301(6) 0.0225(2) Uani 1 1 d . . . . .
C17 C 0.64955(11) 0.44853(8) 0.59384(7) 0.0248(2) Uani 1 1 d . . . . .
H17 H 0.641520 0.407393 0.570057 0.030 Uiso 1 1 calc R U . . .
C18 C 0.67196(11) 0.56123(7) 0.47195(6) 0.0233(2) Uani 1 1 d . . . . .
C19 C 0.66775(14) 0.50755(8) 0.42949(7) 0.0311(3) Uani 1 1 d . . . . .
H19 H 0.657512 0.449023 0.452116 0.037 Uiso 1 1 calc R U . . .
C20 C 0.67868(15) 0.54052(9) 0.35374(8) 0.0353(3) Uani 1 1 d . . . . .
H20 H 0.673467 0.505191 0.323821 0.042 Uiso 1 1 calc R U . . .
C21 C 0.69716(14) 0.62488(8) 0.32202(7) 0.0312(3) Uani 1 1 d . . . . .
H21 H 0.704600 0.647966 0.270031 0.037 Uiso 1 1 calc R U . . .
C22 C 0.70504(11) 0.67685(8) 0.36635(6) 0.0240(2) Uani 1 1 d . . . . .
C23 C 0.72899(11) 0.76656(7) 0.33041(6) 0.0234(2) Uani 1 1 d . . . . .
C24 C 0.79704(12) 0.78773(8) 0.25990(7) 0.0273(2) Uani 1 1 d . . . . .
H24 H 0.828970 0.743704 0.237151 0.033 Uiso 1 1 calc R U . . .
C25 C 0.81919(13) 0.87081(8) 0.22237(7) 0.0294(3) Uani 1 1 d . . . . .
C26 C 0.76623(12) 0.93449(8) 0.25615(7) 0.0274(2) Uani 1 1 d . . . . .
H26 H 0.777921 0.992041 0.230059 0.033 Uiso 1 1 calc R U . . .
C27 C 0.69727(11) 0.91817(7) 0.32594(6) 0.0232(2) Uani 1 1 d . . . . .
C28 C 0.68413(11) 0.83170(7) 0.36451(6) 0.0216(2) Uani 1 1 d . . . . .
C29 C 0.79286(14) 0.28246(8) 1.05650(7) 0.0315(3) Uani 1 1 d . . . . .
C30 C 0.92680(14) 0.26045(10) 1.01881(8) 0.0370(3) Uani 1 1 d . . . . .
H30A H 0.989903 0.282931 1.037243 0.056 Uiso 1 1 calc R U . . .
H30B H 0.929223 0.286106 0.965510 0.056 Uiso 1 1 calc R U . . .
H30C H 0.946776 0.198246 1.029609 0.056 Uiso 1 1 calc R U . . .
C31 C 0.76283(15) 0.37888(9) 1.04604(8) 0.0371(3) Uani 1 1 d . . . . .
H31A H 0.828776 0.398431 1.064764 0.056 Uiso 1 1 calc R U . . .
H31B H 0.679301 0.391078 1.073055 0.056 Uiso 1 1 calc R U . . .
H31C H 0.761199 0.408806 0.993589 0.056 Uiso 1 1 calc R U . . .
C32 C 0.79497(18) 0.23925(11) 1.13951(8) 0.0440(3) Uani 1 1 d . . . . .
H32A H 0.862689 0.258893 1.156718 0.066 Uiso 1 1 calc R U . . .
H32B H 0.811312 0.177101 1.148651 0.066 Uiso 1 1 calc R U . . .
H32C H 0.712248 0.254248 1.166024 0.066 Uiso 1 1 calc R U . . .
C33 C 0.4207(4) 0.1165(3) 1.1047(2) 0.0420(8) Uani 0.7 1 d . U P A 1
C34 C 0.3161(4) 0.0986(4) 1.06838(16) 0.0886(17) Uani 0.7 1 d . U P A 1
H34A H 0.255290 0.066328 1.106182 0.133 Uiso 0.7 1 calc R U P A 1
H34B H 0.354288 0.065253 1.034296 0.133 Uiso 0.7 1 calc R U P A 1
H34C H 0.271345 0.152860 1.041228 0.133 Uiso 0.7 1 calc R U P A 1
C35 C 0.3622(2) 0.16506(17) 1.16072(14) 0.0511(6) Uani 0.7 1 d . U P A 1
H35A H 0.296838 0.133651 1.195427 0.077 Uiso 0.7 1 calc R U P A 1
H35B H 0.323155 0.222003 1.134998 0.077 Uiso 0.7 1 calc R U P A 1
H35C H 0.429244 0.170657 1.187599 0.077 Uiso 0.7 1 calc R U P A 1
C36 C 0.4913(5) 0.0306(2) 1.14461(19) 0.0502(9) Uani 0.7 1 d . U P A 1
H36A H 0.430909 -0.002968 1.181706 0.075 Uiso 0.7 1 calc R U P A 1
H36B H 0.558969 0.040630 1.168666 0.075 Uiso 0.7 1 calc R U P A 1
H36C H 0.529114 -0.000783 1.108963 0.075 Uiso 0.7 1 calc R U P A 1
C33A C 0.4110(9) 0.1010(5) 1.0858(4) 0.044(2) Uani 0.3 1 d D U P A 2
C34A C 0.3925(8) 0.0310(5) 1.0519(4) 0.0638(17) Uani 0.3 1 d D U P A 2
H34D H 0.331138 -0.005501 1.085067 0.096 Uiso 0.3 1 calc R U P A 2
H34E H 0.474601 -0.003782 1.044955 0.096 Uiso 0.3 1 calc R U P A 2
H34F H 0.360040 0.057771 1.004316 0.096 Uiso 0.3 1 calc R U P A 2
C35A C 0.2861(8) 0.1587(5) 1.0888(7) 0.104(4) Uani 0.3 1 d D U P A 2
H35D H 0.216549 0.123956 1.112094 0.156 Uiso 0.3 1 calc R U P A 2
H35E H 0.269666 0.192020 1.038755 0.156 Uiso 0.3 1 calc R U P A 2
H35F H 0.291164 0.197627 1.117531 0.156 Uiso 0.3 1 calc R U P A 2
C36A C 0.4528(12) 0.0534(8) 1.1611(5) 0.084(4) Uani 0.3 1 d D U P A 2
H36D H 0.395036 0.010729 1.187330 0.127 Uiso 0.3 1 calc R U P A 2
H36E H 0.450153 0.094041 1.189406 0.127 Uiso 0.3 1 calc R U P A 2
H36F H 0.540148 0.024846 1.155118 0.127 Uiso 0.3 1 calc R U P A 2
C37 C 0.89835(16) 0.89070(9) 0.14599(7) 0.0386(3) Uani 1 1 d . . . . .
C38 C 1.03446(16) 0.84554(12) 0.15222(9) 0.0494(4) Uani 1 1 d . . . . .
H38A H 1.083689 0.857131 0.103287 0.074 Uiso 1 1 calc R U . . .
H38B H 1.032136 0.783825 0.173015 0.074 Uiso 1 1 calc R U . . .
H38C H 1.074905 0.866685 0.184367 0.074 Uiso 1 1 calc R U . . .
C39 C 0.9069(3) 0.98629(12) 0.11237(10) 0.0725(7) Uani 1 1 d . . . . .
H39A H 0.961532 0.995755 0.065137 0.109 Uiso 1 1 calc R U . . .
H39B H 0.943427 1.007771 0.145831 0.109 Uiso 1 1 calc R U . . .
H39C H 0.821176 1.016637 0.104566 0.109 Uiso 1 1 calc R U . . .
C40 C 0.8370(2) 0.85824(16) 0.09515(9) 0.0604(5) Uani 1 1 d . . . . .
H40A H 0.882507 0.874705 0.045345 0.091 Uiso 1 1 calc R U . . .
H40B H 0.747283 0.883302 0.094197 0.091 Uiso 1 1 calc R U . . .
H40C H 0.841609 0.795829 0.113187 0.091 Uiso 1 1 calc R U . . .
C41 C 0.63663(12) 0.99118(7) 0.35920(6) 0.0253(2) Uani 1 1 d . . . . .
C42 C 0.49180(13) 0.98783(9) 0.37726(8) 0.0338(3) Uani 1 1 d . . . . .
H42A H 0.452239 1.035383 0.396917 0.051 Uiso 1 1 calc R U . . .
H42B H 0.475441 0.933576 0.413970 0.051 Uiso 1 1 calc R U . . .
H42C H 0.455328 0.992408 0.332432 0.051 Uiso 1 1 calc R U . . .
C43 C 0.65717(14) 1.07915(8) 0.30499(7) 0.0321(3) Uani 1 1 d . . . . .
H43A H 0.616013 1.124052 0.327553 0.048 Uiso 1 1 calc R U . . .
H43B H 0.619641 1.085956 0.259998 0.048 Uiso 1 1 calc R U . . .
H43C H 0.748950 1.083564 0.292847 0.048 Uiso 1 1 calc R U . . .
C44 C 0.69553(15) 0.98565(8) 0.42854(7) 0.0335(3) Uani 1 1 d . . . . .
H44A H 0.657297 1.034176 0.447201 0.050 Uiso 1 1 calc R U . . .
H44B H 0.787983 0.987096 0.416358 0.050 Uiso 1 1 calc R U . . .
H44C H 0.678871 0.932161 0.466280 0.050 Uiso 1 1 calc R U . . .
C45 C 0.61128(12) 0.51908(8) 0.85863(7) 0.0279(2) Uani 1 1 d . . . . .
H45A H 0.644234 0.523950 0.902237 0.034 Uiso 1 1 calc R U . . .
H45B H 0.602652 0.575712 0.821590 0.034 Uiso 1 1 calc R U . . .
C46 C 0.49065(12) 0.48027(8) 0.87836(7) 0.0265(2) Uani 1 1 d . . . . .
C47 C 0.40528(13) 0.49174(9) 0.82668(7) 0.0322(3) Uani 1 1 d . . . . .
H47 H 0.423906 0.526863 0.777874 0.039 Uiso 1 1 calc R U . . .
C48 C 0.29463(14) 0.45277(11) 0.84566(9) 0.0411(3) Uani 1 1 d . . . . .
H48 H 0.237704 0.461968 0.810089 0.049 Uiso 1 1 calc R U . . .
C49 C 0.26642(15) 0.40035(11) 0.91636(10) 0.0445(3) Uani 1 1 d . . . . .
H49 H 0.191185 0.372849 0.929096 0.053 Uiso 1 1 calc R U . . .
C50 C 0.34894(14) 0.38844(10) 0.96828(9) 0.0401(3) Uani 1 1 d . . . . .
H50 H 0.329594 0.353123 1.016926 0.048 Uiso 1 1 calc R U . . .
C51 C 0.45894(13) 0.42754(9) 0.94976(7) 0.0316(3) Uani 1 1 d . . . . .
H51 H 0.514440 0.418649 0.986015 0.038 Uiso 1 1 calc R U . . .
C52 C 0.92479(13) 0.42663(10) 0.77311(8) 0.0363(3) Uani 1 1 d . . . . .
H52A H 0.980154 0.375626 0.798608 0.044 Uiso 1 1 calc R U . . .
H52B H 0.942367 0.437296 0.719095 0.044 Uiso 1 1 calc R U . . .
C53 C 0.92753(12) 0.50227(9) 0.79731(8) 0.0318(3) Uani 1 1 d . . . . .
C54 C 0.91029(15) 0.58526(10) 0.74926(8) 0.0391(3) Uani 1 1 d . . . . .
H54 H 0.906067 0.592525 0.698698 0.047 Uiso 1 1 calc R U . . .
C55 C 0.89938(17) 0.65634(11) 0.77381(11) 0.0485(4) Uani 1 1 d . . . . .
H55 H 0.887920 0.711826 0.740227 0.058 Uiso 1 1 calc R U . . .
C56 C 0.90506(17) 0.64716(12) 0.84730(11) 0.0508(4) Uani 1 1 d . . . . .
H56 H 0.896812 0.696183 0.864320 0.061 Uiso 1 1 calc R U . . .
C57 C 0.92282(16) 0.56618(13) 0.89582(9) 0.0465(4) Uani 1 1 d . . . . .
H57 H 0.927422 0.559662 0.946212 0.056 Uiso 1 1 calc R U . . .
C58 C 0.93384(13) 0.49509(10) 0.87146(8) 0.0380(3) Uani 1 1 d . . . . .
H58 H 0.945970 0.439933 0.905479 0.046 Uiso 1 1 calc R U . . .
C59 C 0.53631(12) 0.77172(8) 0.59072(7) 0.0265(2) Uani 1 1 d . . . . .
H59A H 0.565226 0.753349 0.640177 0.032 Uiso 1 1 calc R U . . .
H59B H 0.527361 0.834952 0.573747 0.032 Uiso 1 1 calc R U . . .
C60 C 0.40970(12) 0.74346(8) 0.59678(7) 0.0269(2) Uani 1 1 d . . . . .
C61 C 0.34382(14) 0.76179(10) 0.53543(8) 0.0360(3) Uani 1 1 d . . . . .
H61 H 0.380561 0.793696 0.488769 0.043 Uiso 1 1 calc R U . . .
C62 C 0.22579(16) 0.73412(12) 0.54169(10) 0.0460(4) Uani 1 1 d . . . . .
H62 H 0.183107 0.746563 0.499291 0.055 Uiso 1 1 calc R U . . .
C63 C 0.16981(15) 0.68851(11) 0.60928(10) 0.0460(4) Uani 1 1 d . . . . .
H63 H 0.088640 0.670033 0.613464 0.055 Uiso 1 1 calc R U . . .
C64 C 0.23298(14) 0.66994(10) 0.67086(9) 0.0402(3) Uani 1 1 d . . . . .
H64 H 0.194828 0.638964 0.717500 0.048 Uiso 1 1 calc R U . . .
C65 C 0.35161(13) 0.69652(9) 0.66446(8) 0.0322(3) Uani 1 1 d . . . . .
H65 H 0.394578 0.682597 0.706910 0.039 Uiso 1 1 calc R U . . .
C66 C 0.83009(12) 0.75923(9) 0.55446(7) 0.0302(3) Uani 1 1 d . . . . .
H66A H 0.822598 0.821112 0.549389 0.036 Uiso 1 1 calc R U . . .
H66B H 0.847849 0.724695 0.604623 0.036 Uiso 1 1 calc R U . . .
C67 C 0.91666(12) 0.73297(9) 0.49569(8) 0.0309(3) Uani 1 1 d . . . . .
C68 C 0.95296(13) 0.79369(10) 0.42921(8) 0.0360(3) Uani 1 1 d . . . . .
H68 H 0.928287 0.852751 0.424542 0.043 Uiso 1 1 calc R U . . .
C69 C 1.02366(15) 0.76919(13) 0.37069(9) 0.0471(4) Uani 1 1 d . . . . .
H69 H 1.048431 0.811229 0.326520 0.057 Uiso 1 1 calc R U . . .
C70 C 1.05841(16) 0.68359(15) 0.37630(12) 0.0555(5) Uani 1 1 d . . . . .
H70 H 1.105201 0.666730 0.335507 0.067 Uiso 1 1 calc R U . . .
C71 C 1.02546(16) 0.62254(13) 0.44087(13) 0.0564(5) Uani 1 1 d . . . . .
H71 H 1.051180 0.563761 0.444674 0.068 Uiso 1 1 calc R U . . .
C72 C 0.95453(14) 0.64634(10) 0.50080(10) 0.0418(3) Uani 1 1 d . . . . .
H72 H 0.931928 0.603786 0.545072 0.050 Uiso 1 1 calc R U . . .
C73 C 0.1265(2) 0.99620(18) 0.28766(15) 0.0728(6) Uani 1 1 d . . . . .
D73 D 0.156964 0.967187 0.251347 0.087 Uiso 1 1 calc R U . . .
C74 C 0.0455(3) 1.0700(2) 0.27129(18) 0.0854(8) Uani 1 1 d . . . . .
D74 D 0.020873 1.092145 0.223089 0.103 Uiso 1 1 calc R U . . .
C75 C -0.0003(3) 1.1122(2) 0.3205(3) 0.1022(12) Uani 1 1 d . . . . .
D75 D -0.057999 1.163137 0.307552 0.123 Uiso 1 1 calc R U . . .
C76 C 0.0347(3) 1.0831(3) 0.3879(3) 0.1191(16) Uani 1 1 d . . . . .
D76 D 0.002478 1.113983 0.422739 0.143 Uiso 1 1 calc R U . . .
C77 C 0.1178(4) 1.0081(3) 0.40819(18) 0.1115(14) Uani 1 1 d . . . . .
D77 D 0.142431 0.987584 0.456430 0.134 Uiso 1 1 calc R U . . .
C78 C 0.1642(2) 0.96370(19) 0.35659(17) 0.0788(7) Uani 1 1 d . . . . .
D78 D 0.220713 0.912105 0.368865 0.095 Uiso 1 1 calc R U . . .

loop_
_atom_site_aniso_label
_atom_site_aniso_U_11
_atom_site_aniso_U_22
_atom_site_aniso_U_33
_atom_site_aniso_U_23
_atom_site_aniso_U_13
_atom_site_aniso_U_12
Ti1 0.02627(11) 0.01906(10) 0.01977(11) -0.00427(8) -0.00034(8) -0.00539(8)
Ti2 0.02318(11) 0.01786(10) 0.01824(10) -0.00486(7) -0.00232(7) -0.00353(7)
O1 0.0308(4) 0.0230(4) 0.0225(4) -0.0036(3) -0.0027(3) -0.0053(3)
O2 0.0323(4) 0.0214(4) 0.0182(4) -0.0047(3) 0.0016(3) 0.0000(3)
N1 0.0260(5) 0.0197(4) 0.0253(5) -0.0044(4) -0.0026(4) -0.0045(4)
N2 0.0231(4) 0.0214(4) 0.0208(4) -0.0069(4) -0.0033(3) -0.0012(4)
C1 0.0288(6) 0.0198(5) 0.0235(6) -0.0020(4) -0.0006(4) -0.0007(4)
C2 0.0343(6) 0.0236(6) 0.0250(6) -0.0041(5) -0.0017(5) 0.0013(5)
C3 0.0407(7) 0.0318(6) 0.0251(6) 0.0022(5) -0.0009(5) -0.0017(5)
C4 0.0383(7) 0.0381(7) 0.0349(7) 0.0092(6) -0.0013(6) -0.0094(6)
C5 0.0385(7) 0.0310(6) 0.0367(7) 0.0049(5) -0.0068(6) -0.0126(5)
C6 0.0334(6) 0.0215(5) 0.0292(6) -0.0002(5) -0.0029(5) -0.0038(5)
C7 0.0328(6) 0.0208(5) 0.0312(6) -0.0023(5) -0.0054(5) -0.0062(5)
C8 0.0590(9) 0.0219(6) 0.0373(7) 0.0005(5) -0.0128(6) -0.0153(6)
C9 0.0580(9) 0.0233(6) 0.0416(8) -0.0070(5) -0.0156(7) -0.0118(6)
C10 0.0445(7) 0.0252(6) 0.0306(6) -0.0069(5) -0.0093(5) -0.0078(5)
C11 0.0263(5) 0.0212(5) 0.0268(6) -0.0049(4) -0.0029(4) -0.0036(4)
C12 0.0244(5) 0.0199(5) 0.0249(5) -0.0049(4) -0.0017(4) -0.0039(4)
C13 0.0267(5) 0.0229(5) 0.0216(5) -0.0061(4) 0.0008(4) -0.0050(4)
C14 0.0313(6) 0.0228(5) 0.0228(6) -0.0087(4) 0.0017(4) -0.0071(4)
C15 0.0249(5) 0.0193(5) 0.0232(5) -0.0054(4) -0.0003(4) -0.0037(4)
C16 0.0218(5) 0.0227(5) 0.0230(5) -0.0070(4) -0.0023(4) -0.0022(4)
C17 0.0280(6) 0.0218(5) 0.0262(6) -0.0082(4) -0.0032(4) -0.0048(4)
C18 0.0243(5) 0.0220(5) 0.0241(5) -0.0074(4) -0.0036(4) -0.0023(4)
C19 0.0448(7) 0.0229(6) 0.0275(6) -0.0083(5) -0.0050(5) -0.0067(5)
C20 0.0540(8) 0.0286(6) 0.0280(6) -0.0132(5) -0.0070(6) -0.0066(6)
C21 0.0446(7) 0.0281(6) 0.0218(6) -0.0087(5) -0.0052(5) -0.0035(5)
C22 0.0262(5) 0.0239(5) 0.0219(5) -0.0076(4) -0.0040(4) 0.0001(4)
C23 0.0266(5) 0.0234(5) 0.0201(5) -0.0067(4) -0.0043(4) -0.0005(4)
C24 0.0337(6) 0.0268(6) 0.0208(5) -0.0096(4) -0.0015(5) 0.0015(5)
C25 0.0357(6) 0.0296(6) 0.0186(5) -0.0054(5) 0.0014(5) 0.0006(5)
C26 0.0342(6) 0.0235(5) 0.0206(5) -0.0034(4) -0.0004(5) -0.0007(5)
C27 0.0262(5) 0.0232(5) 0.0190(5) -0.0057(4) -0.0028(4) 0.0001(4)
C28 0.0230(5) 0.0232(5) 0.0172(5) -0.0045(4) -0.0028(4) -0.0005(4)
C29 0.0398(7) 0.0292(6) 0.0228(6) -0.0053(5) -0.0048(5) 0.0001(5)
C30 0.0363(7) 0.0399(7) 0.0336(7) -0.0109(6) -0.0087(5) 0.0040(6)
C31 0.0479(8) 0.0307(7) 0.0334(7) -0.0118(5) -0.0068(6) 0.0003(6)
C32 0.0584(9) 0.0447(8) 0.0264(7) -0.0043(6) -0.0086(6) -0.0069(7)
C33 0.0483(15) 0.0507(18) 0.0257(17) 0.0041(12) -0.0057(13) -0.0294(13)
C34 0.078(2) 0.147(4) 0.0394(14) 0.0187(19) -0.0176(15) -0.086(3)
C35 0.0414(12) 0.0467(12) 0.0492(13) 0.0029(10) 0.0130(10) -0.0110(10)
C36 0.087(2) 0.0277(11) 0.0339(16) -0.0013(10) 0.0030(15) -0.0275(12)
C33A 0.055(5) 0.040(4) 0.026(4) 0.004(3) 0.004(3) -0.008(3)
C34A 0.086(5) 0.058(4) 0.047(3) 0.000(3) 0.004(3) -0.044(4)
C35A 0.064(4) 0.054(4) 0.143(9) 0.013(5) 0.055(5) -0.012(3)
C36A 0.103(8) 0.115(10) 0.037(4) 0.013(5) -0.016(5) -0.076(7)
C37 0.0530(8) 0.0339(7) 0.0218(6) -0.0073(5) 0.0097(6) -0.0006(6)
C38 0.0452(9) 0.0587(10) 0.0385(8) -0.0142(7) 0.0128(7) -0.0075(7)
C39 0.1148(18) 0.0411(9) 0.0368(9) -0.0020(7) 0.0376(10) -0.0039(10)
C40 0.0606(11) 0.0963(15) 0.0247(7) -0.0240(8) 0.0033(7) -0.0066(10)
C41 0.0327(6) 0.0205(5) 0.0203(5) -0.0054(4) -0.0001(4) -0.0010(4)
C42 0.0330(6) 0.0265(6) 0.0375(7) -0.0095(5) 0.0040(5) 0.0008(5)
C43 0.0446(7) 0.0219(6) 0.0260(6) -0.0054(5) 0.0016(5) -0.0020(5)
C44 0.0514(8) 0.0257(6) 0.0244(6) -0.0082(5) -0.0062(5) -0.0035(5)
C45 0.0321(6) 0.0250(6) 0.0268(6) -0.0093(5) -0.0007(5) -0.0030(5)
C46 0.0284(6) 0.0237(5) 0.0260(6) -0.0093(5) 0.0002(5) 0.0019(4)
C47 0.0334(6) 0.0376(7) 0.0257(6) -0.0121(5) -0.0002(5) -0.0018(5)
C48 0.0322(7) 0.0552(9) 0.0411(8) -0.0228(7) -0.0023(6) -0.0047(6)
C49 0.0316(7) 0.0485(9) 0.0536(9) -0.0176(7) 0.0067(6) -0.0115(6)
C50 0.0362(7) 0.0351(7) 0.0384(7) -0.0020(6) 0.0071(6) -0.0021(6)
C51 0.0310(6) 0.0299(6) 0.0283(6) -0.0053(5) -0.0002(5) 0.0030(5)
C52 0.0301(6) 0.0398(7) 0.0390(7) -0.0129(6) 0.0039(5) -0.0092(5)
C53 0.0219(5) 0.0392(7) 0.0333(6) -0.0077(5) 0.0011(5) -0.0098(5)
C54 0.0398(7) 0.0427(8) 0.0342(7) -0.0036(6) -0.0046(6) -0.0173(6)
C55 0.0474(9) 0.0382(8) 0.0609(10) -0.0070(7) -0.0158(8) -0.0125(7)
C56 0.0413(8) 0.0528(10) 0.0692(11) -0.0316(9) -0.0104(8) -0.0058(7)
C57 0.0383(8) 0.0649(10) 0.0422(8) -0.0224(8) -0.0061(6) -0.0083(7)
C58 0.0305(6) 0.0462(8) 0.0347(7) -0.0067(6) -0.0045(5) -0.0063(6)
C59 0.0304(6) 0.0256(6) 0.0233(5) -0.0088(4) 0.0004(4) -0.0030(5)
C60 0.0284(6) 0.0224(5) 0.0291(6) -0.0100(5) -0.0005(5) 0.0010(4)
C61 0.0333(7) 0.0380(7) 0.0326(7) -0.0039(5) -0.0048(5) -0.0038(5)
C62 0.0374(8) 0.0533(9) 0.0468(9) -0.0086(7) -0.0149(6) -0.0052(7)
C63 0.0299(7) 0.0450(8) 0.0603(10) -0.0087(7) -0.0055(7) -0.0090(6)
C64 0.0350(7) 0.0332(7) 0.0444(8) -0.0036(6) 0.0051(6) -0.0063(6)
C65 0.0332(6) 0.0289(6) 0.0308(6) -0.0061(5) -0.0002(5) -0.0016(5)
C66 0.0300(6) 0.0316(6) 0.0317(6) -0.0088(5) -0.0066(5) -0.0095(5)
C67 0.0214(5) 0.0347(6) 0.0386(7) -0.0105(5) -0.0076(5) -0.0057(5)
C68 0.0268(6) 0.0431(7) 0.0372(7) -0.0087(6) -0.0065(5) -0.0044(5)
C69 0.0290(7) 0.0710(11) 0.0411(8) -0.0163(8) -0.0036(6) -0.0056(7)
C70 0.0314(7) 0.0817(13) 0.0645(11) -0.0421(10) 0.0013(7) -0.0041(8)
C71 0.0338(8) 0.0506(10) 0.0952(15) -0.0401(10) -0.0040(8) -0.0006(7)
C72 0.0274(6) 0.0359(7) 0.0642(10) -0.0167(7) -0.0055(6) -0.0053(5)
C73 0.0623(12) 0.0828(16) 0.0797(15) -0.0308(13) 0.0082(11) -0.0291(12)
C74 0.0652(14) 0.0840(18) 0.0954(19) 0.0033(15) -0.0120(13) -0.0294(13)
C75 0.0616(15) 0.0712(16) 0.185(4) -0.049(2) -0.004(2) -0.0284(12)
C76 0.0710(18) 0.150(4) 0.189(4) -0.123(4) 0.021(2) -0.055(2)
C77 0.094(2) 0.186(4) 0.0750(17) -0.030(2) -0.0160(16) -0.083(3)
C78 0.0560(12) 0.0785(15) 0.0990(19) -0.0108(14) -0.0159(12) -0.0212(11)

loop_
_atom_type_symbol
_atom_type_description
_atom_type_scat_dispersion_real
_atom_type_scat_dispersion_imag
_atom_type_scat_source
C C 0.0181 0.0091 'International Tables Vol C Tables 4.2.6.8 and 6.1.1.4'
H H 0.0000 0.0000 'International Tables Vol C Tables 4.2.6.8 and 6.1.1.4'
N N 0.0311 0.0180 'International Tables Vol C Tables 4.2.6.8 and 6.1.1.4'
O O 0.0492 0.0322 'International Tables Vol C Tables 4.2.6.8 and 6.1.1.4'
Ti Ti 0.2191 1.8069 'International Tables Vol C Tables 4.2.6.8 and 6.1.1.4'
D D 0.0000 0.0000 'International Tables Vol C Tables 4.2.6.8 and 6.1.1.4'

loop_
_geom_angle_atom_site_label_1
_geom_angle_atom_site_label_2
_geom_angle_atom_site_label_3
_geom_angle
_geom_angle_site_symmetry_1
_geom_angle_site_symmetry_3
_geom_angle_publ_flag
O1 Ti1 C45 98.75(4) . . ?
O1 Ti1 C52 96.66(5) . . ?
C45 Ti1 C52 124.11(5) . . ?
O1 Ti1 C13 157.35(4) . . ?
C45 Ti1 C13 92.75(5) . . ?
C52 Ti1 C13 92.86(5) . . ?
O1 Ti1 N1 81.97(4) . . ?
C45 Ti1 N1 120.56(5) . . ?
C52 Ti1 N1 114.64(5) . . ?
C13 Ti1 N1 75.38(4) . . ?
O1 Ti1 C53 101.19(4) . . ?
C45 Ti1 C53 90.17(5) . . ?
C52 Ti1 C53 34.05(5) . . ?
C13 Ti1 C53 98.21(4) . . ?
N1 Ti1 C53 148.53(4) . . ?
O2 Ti2 C66 107.97(5) . . ?
O2 Ti2 C59 93.29(4) . . ?
C66 Ti2 C59 94.02(5) . . ?
O2 Ti2 C15 148.82(4) . . ?
C66 Ti2 C15 102.68(5) . . ?
C59 Ti2 C15 90.12(5) . . ?
O2 Ti2 N2 81.22(4) . . ?
C66 Ti2 N2 127.94(5) . . ?
C59 Ti2 N2 137.44(4) . . ?
C15 Ti2 N2 75.49(4) . . ?
O2 Ti2 C67 98.36(4) . . ?
C66 Ti2 C67 35.27(5) . . ?
C59 Ti2 C67 129.03(5) . . ?
C15 Ti2 C67 103.41(4) . . ?
N2 Ti2 C67 93.45(4) . . ?
C1 O1 Ti1 137.76(8) . . ?
C28 O2 Ti2 131.42(7) . . ?
C7 N1 C11 119.52(10) . . ?
C7 N1 Ti1 125.38(9) . . ?
C11 N1 Ti1 114.53(8) . . ?
C22 N2 C18 119.47(10) . . ?
C22 N2 Ti2 124.15(8) . . ?
C18 N2 Ti2 116.27(7) . . ?
O1 C1 C6 118.65(11) . . ?
O1 C1 C2 120.99(11) . . ?
C6 C1 C2 120.35(11) . . ?
C3 C2 C1 117.05(13) . . ?
C3 C2 C29 121.32(12) . . ?
C1 C2 C29 121.63(11) . . ?
C2 C3 C4 123.78(13) . . ?
C2 C3 H3 118.1 . . ?
C4 C3 H3 118.1 . . ?
C5 C4 C3 117.48(13) . . ?
C5 C4 C33 127.06(18) . . ?
C3 C4 C33 115.40(17) . . ?
C5 C4 C33A 109.3(3) . . ?
C3 C4 C33A 132.9(3) . . ?
C4 C5 C6 121.63(14) . . ?
C4 C5 H5 119.2 . . ?
C6 C5 H5 119.2 . . ?
C1 C6 C5 118.86(13) . . ?
C1 C6 C7 121.88(11) . . ?
C5 C6 C7 119.26(12) . . ?
N1 C7 C8 119.76(12) . . ?
N1 C7 C6 121.75(11) . . ?
C8 C7 C6 118.49(11) . . ?
C9 C8 C7 120.71(12) . . ?
C9 C8 H8 119.6 . . ?
C7 C8 H8 119.6 . . ?
C8 C9 C10 119.25(13) . . ?
C8 C9 H9 120.4 . . ?
C10 C9 H9 120.4 . . ?
C9 C10 C11 118.87(13) . . ?
C9 C10 H10 120.6 . . ?
C11 C10 H10 120.6 . . ?
N1 C11 C10 121.76(11) . . ?
N1 C11 C12 114.70(10) . . ?
C10 C11 C12 123.44(11) . . ?
C17 C12 C13 121.70(11) . . ?
C17 C12 C11 122.71(11) . . ?
C13 C12 C11 115.57(10) . . ?
C14 C13 C12 116.57(11) . . ?
C14 C13 Ti1 128.58(9) . . ?
C12 C13 Ti1 113.50(8) . . ?
C15 C14 C13 123.57(11) . . ?
C15 C14 H14 118.2 . . ?
C13 C14 H14 118.2 . . ?
C14 C15 C16 117.09(10) . . ?
C14 C15 Ti2 125.94(8) . . ?
C16 C15 Ti2 116.83(8) . . ?
C17 C16 C15 121.24(11) . . ?
C17 C16 C18 122.36(11) . . ?
C15 C16 C18 116.38(10) . . ?
C16 C17 C12 119.34(11) . . ?
C16 C17 H17 120.3 . . ?
C12 C17 H17 120.3 . . ?
N2 C18 C19 121.60(11) . . ?
N2 C18 C16 114.69(10) . . ?
C19 C18 C16 123.70(11) . . ?
C20 C19 C18 119.02(12) . . ?
C20 C19 H19 120.5 . . ?
C18 C19 H19 120.5 . . ?
C21 C20 C19 119.51(12) . . ?
C21 C20 H20 120.2 . . ?
C19 C20 H20 120.2 . . ?
C20 C21 C22 120.11(12) . . ?
C20 C21 H21 119.9 . . ?
C22 C21 H21 119.9 . . ?
N2 C22 C21 120.20(11) . . ?
N2 C22 C23 121.04(10) . . ?
C21 C22 C23 118.75(11) . . ?
C24 C23 C28 118.79(11) . . ?
C24 C23 C22 119.15(10) . . ?
C28 C23 C22 122.05(10) . . ?
C25 C24 C23 122.01(11) . . ?
C25 C24 H24 119.0 . . ?
C23 C24 H24 119.0 . . ?
C24 C25 C26 117.47(11) . . ?
C24 C25 C37 120.23(11) . . ?
C26 C25 C37 122.29(12) . . ?
C27 C26 C25 123.58(12) . . ?
C27 C26 H26 118.2 . . ?
C25 C26 H26 118.2 . . ?
C26 C27 C28 117.14(11) . . ?
C26 C27 C41 121.33(11) . . ?
C28 C27 C41 121.53(10) . . ?
O2 C28 C23 119.31(10) . . ?
O2 C28 C27 119.97(10) . . ?
C23 C28 C27 120.71(10) . . ?
C31 C29 C30 110.86(12) . . ?
C31 C29 C2 110.67(11) . . ?
C30 C29 C2 109.27(11) . . ?
C31 C29 C32 107.01(12) . . ?
C30 C29 C32 106.82(12) . . ?
C2 C29 C32 112.15(12) . . ?
C29 C30 H30A 109.5 . . ?
C29 C30 H30B 109.5 . . ?
H30A C30 H30B 109.5 . . ?
C29 C30 H30C 109.5 . . ?
H30A C30 H30C 109.5 . . ?
H30B C30 H30C 109.5 . . ?
C29 C31 H31A 109.5 . . ?
C29 C31 H31B 109.5 . . ?
H31A C31 H31B 109.5 . . ?
C29 C31 H31C 109.5 . . ?
H31A C31 H31C 109.5 . . ?
H31B C31 H31C 109.5 . . ?
C29 C32 H32A 109.5 . . ?
C29 C32 H32B 109.5 . . ?
H32A C32 H32B 109.5 . . ?
C29 C32 H32C 109.5 . . ?
H32A C32 H32C 109.5 . . ?
H32B C32 H32C 109.5 . . ?
C34 C33 C36 108.1(4) . . ?
C34 C33 C35 110.2(4) . . ?
C36 C33 C35 109.1(3) . . ?
C34 C33 C4 109.0(2) . . ?
C36 C33 C4 107.8(3) . . ?
C35 C33 C4 112.5(3) . . ?
C33 C34 H34A 109.5 . . ?
C33 C34 H34B 109.5 . . ?
H34A C34 H34B 109.5 . . ?
C33 C34 H34C 109.5 . . ?
H34A C34 H34C 109.5 . . ?
H34B C34 H34C 109.5 . . ?
C33 C35 H35A 109.5 . . ?
C33 C35 H35B 109.5 . . ?
H35A C35 H35B 109.5 . . ?
C33 C35 H35C 109.5 . . ?
H35A C35 H35C 109.5 . . ?
H35B C35 H35C 109.5 . . ?
C33 C36 H36A 109.5 . . ?
C33 C36 H36B 109.5 . . ?
H36A C36 H36B 109.5 . . ?
C33 C36 H36C 109.5 . . ?
H36A C36 H36C 109.5 . . ?
H36B C36 H36C 109.5 . . ?
C35A C33A C36A 113.7(9) . . ?
C35A C33A C34A 108.1(8) . . ?
C36A C33A C34A 105.5(7) . . ?
C35A C33A C4 104.9(6) . . ?
C36A C33A C4 105.8(7) . . ?
C34A C33A C4 119.2(6) . . ?
C33A C34A H34D 109.5 . . ?
C33A C34A H34E 109.5 . . ?
H34D C34A H34E 109.5 . . ?
C33A C34A H34F 109.5 . . ?
H34D C34A H34F 109.5 . . ?
H34E C34A H34F 109.5 . . ?
C33A C35A H35D 109.5 . . ?
C33A C35A H35E 109.5 . . ?
H35D C35A H35E 109.5 . . ?
C33A C35A H35F 109.5 . . ?
H35D C35A H35F 109.5 . . ?
H35E C35A H35F 109.5 . . ?
C33A C36A H36D 109.5 . . ?
C33A C36A H36E 109.5 . . ?
H36D C36A H36E 109.5 . . ?
C33A C36A H36F 109.5 . . ?
H36D C36A H36F 109.5 . . ?
H36E C36A H36F 109.5 . . ?
C40 C37 C38 109.05(14) . . ?
C40 C37 C39 109.31(17) . . ?
C38 C37 C39 107.58(17) . . ?
C40 C37 C25 108.83(14) . . ?
C38 C37 C25 109.83(12) . . ?
C39 C37 C25 112.19(12) . . ?
C37 C38 H38A 109.5 . . ?
C37 C38 H38B 109.5 . . ?
H38A C38 H38B 109.5 . . ?
C37 C38 H38C 109.5 . . ?
H38A C38 H38C 109.5 . . ?
H38B C38 H38C 109.5 . . ?
C37 C39 H39A 109.5 . . ?
C37 C39 H39B 109.5 . . ?
H39A C39 H39B 109.5 . . ?
C37 C39 H39C 109.5 . . ?
H39A C39 H39C 109.5 . . ?
H39B C39 H39C 109.5 . . ?
C37 C40 H40A 109.5 . . ?
C37 C40 H40B 109.5 . . ?
H40A C40 H40B 109.5 . . ?
C37 C40 H40C 109.5 . . ?
H40A C40 H40C 109.5 . . ?
H40B C40 H40C 109.5 . . ?
C42 C41 C44 110.36(11) . . ?
C42 C41 C43 107.50(10) . . ?
C44 C41 C43 106.58(11) . . ?
C42 C41 C27 109.10(10) . . ?
C44 C41 C27 111.53(10) . . ?
C43 C41 C27 111.67(10) . . ?
C41 C42 H42A 109.5 . . ?
C41 C42 H42B 109.5 . . ?
H42A C42 H42B 109.5 . . ?
C41 C42 H42C 109.5 . . ?
H42A C42 H42C 109.5 . . ?
H42B C42 H42C 109.5 . . ?
C41 C43 H43A 109.5 . . ?
C41 C43 H43B 109.5 . . ?
H43A C43 H43B 109.5 . . ?
C41 C43 H43C 109.5 . . ?
H43A C43 H43C 109.5 . . ?
H43B C43 H43C 109.5 . . ?
C41 C44 H44A 109.5 . . ?
C41 C44 H44B 109.5 . . ?
H44A C44 H44B 109.5 . . ?
C41 C44 H44C 109.5 . . ?
H44A C44 H44C 109.5 . . ?
H44B C44 H44C 109.5 . . ?
C46 C45 Ti1 98.05(8) . . ?
C46 C45 H45A 112.2 . . ?
Ti1 C45 H45A 112.2 . . ?
C46 C45 H45B 112.2 . . ?
Ti1 C45 H45B 112.2 . . ?
H45A C45 H45B 109.8 . . ?
C51 C46 C47 117.22(12) . . ?
C51 C46 C45 120.71(12) . . ?
C47 C46 C45 122.03(11) . . ?
C48 C47 C46 121.17(13) . . ?
C48 C47 H47 119.4 . . ?
C46 C47 H47 119.4 . . ?
C47 C48 C49 120.35(14) . . ?
C47 C48 H48 119.8 . . ?
C49 C48 H48 119.8 . . ?
C48 C49 C50 119.44(14) . . ?
C48 C49 H49 120.3 . . ?
C50 C49 H49 120.3 . . ?
C51 C50 C49 120.43(14) . . ?
C51 C50 H50 119.8 . . ?
C49 C50 H50 119.8 . . ?
C50 C51 C46 121.38(13) . . ?
C50 C51 H51 119.3 . . ?
C46 C51 H51 119.3 . . ?
C53 C52 Ti1 91.06(8) . . ?
C53 C52 H52A 113.5 . . ?
Ti1 C52 H52A 113.5 . . ?
C53 C52 H52B 113.5 . . ?
Ti1 C52 H52B 113.5 . . ?
H52A C52 H52B 110.8 . . ?
C54 C53 C58 116.98(14) . . ?
C54 C53 C52 121.49(13) . . ?
C58 C53 C52 121.19(13) . . ?
C54 C53 Ti1 110.94(9) . . ?
C58 C53 Ti1 99.05(9) . . ?
C52 C53 Ti1 54.89(7) . . ?
C55 C54 C53 121.46(15) . . ?
C55 C54 H54 119.3 . . ?
C53 C54 H54 119.3 . . ?
C54 C55 C56 120.19(16) . . ?
C54 C55 H55 119.9 . . ?
C56 C55 H55 119.9 . . ?
C55 C56 C57 119.62(16) . . ?
C55 C56 H56 120.2 . . ?
C57 C56 H56 120.2 . . ?
C58 C57 C56 120.32(16) . . ?
C58 C57 H57 119.8 . . ?
C56 C57 H57 119.8 . . ?
C57 C58 C53 121.42(15) . . ?
C57 C58 H58 119.3 . . ?
C53 C58 H58 119.3 . . ?
C60 C59 Ti2 113.90(8) . . ?
C60 C59 H59A 108.8 . . ?
Ti2 C59 H59A 108.8 . . ?
C60 C59 H59B 108.8 . . ?
Ti2 C59 H59B 108.8 . . ?
H59A C59 H59B 107.7 . . ?
C61 C60 C65 117.45(13) . . ?
C61 C60 C59 121.62(12) . . ?
C65 C60 C59 120.93(12) . . ?
C62 C61 C60 121.06(14) . . ?
C62 C61 H61 119.5 . . ?
C60 C61 H61 119.5 . . ?
C63 C62 C61 120.41(15) . . ?
C63 C62 H62 119.8 . . ?
C61 C62 H62 119.8 . . ?
C62 C63 C64 119.55(14) . . ?
C62 C63 H63 120.2 . . ?
C64 C63 H63 120.2 . . ?
C65 C64 C63 120.05(14) . . ?
C65 C64 H64 120.0 . . ?
C63 C64 H64 120.0 . . ?
C64 C65 C60 121.47(13) . . ?
C64 C65 H65 119.3 . . ?
C60 C65 H65 119.3 . . ?
C67 C66 Ti2 88.72(8) . . ?
C67 C66 H66A 113.9 . . ?
Ti2 C66 H66A 113.9 . . ?
C67 C66 H66B 113.9 . . ?
Ti2 C66 H66B 113.9 . . ?
H66A C66 H66B 111.1 . . ?
C72 C67 C68 117.95(14) . . ?
C72 C67 C66 121.06(13) . . ?
C68 C67 C66 120.64(13) . . ?
C72 C67 Ti2 96.03(9) . . ?
C68 C67 Ti2 112.65(9) . . ?
C66 C67 Ti2 56.01(6) . . ?
C69 C68 C67 121.29(15) . . ?
C69 C68 H68 119.4 . . ?
C67 C68 H68 119.4 . . ?
C68 C69 C70 119.97(17) . . ?
C68 C69 H69 120.0 . . ?
C70 C69 H69 120.0 . . ?
C71 C70 C69 120.19(17) . . ?
C71 C70 H70 119.9 . . ?
C69 C70 H70 119.9 . . ?
C70 C71 C72 120.52(17) . . ?
C70 C71 H71 119.7 . . ?
C72 C71 H71 119.7 . . ?
C71 C72 C67 120.06(17) . . ?
C71 C72 H72 120.0 . . ?
C67 C72 H72 120.0 . . ?
C74 C73 C78 119.9(3) . . ?
C74 C73 D73 120.1 . . ?
C78 C73 D73 120.1 . . ?
C75 C74 C73 122.1(3) . . ?
C75 C74 D74 118.9 . . ?
C73 C74 D74 118.9 . . ?
C74 C75 C76 119.9(3) . . ?
C74 C75 D75 120.0 . . ?
C76 C75 D75 120.0 . . ?
C75 C76 C77 120.9(3) . . ?
C75 C76 D76 119.5 . . ?
C77 C76 D76 119.5 . . ?
C76 C77 C78 118.9(3) . . ?
C76 C77 D77 120.6 . . ?
C78 C77 D77 120.6 . . ?
C73 C78 C77 118.4(3) . . ?
C73 C78 D78 120.8 . . ?
C77 C78 D78 120.8 . . ?

loop_
_geom_bond_atom_site_label_1
_geom_bond_atom_site_label_2
_geom_bond_distance
_geom_bond_site_symmetry_2
_geom_bond_publ_flag
Ti1 O1 1.8729(9) . ?
Ti1 C45 2.1359(12) . ?
Ti1 C52 2.1464(14) . ?
Ti1 C13 2.1487(12) . ?
Ti1 N1 2.1932(10) . ?
Ti1 C53 2.6233(13) . ?
Ti2 O2 1.8774(8) . ?
Ti2 C66 2.1039(13) . ?
Ti2 C59 2.1193(12) . ?
Ti2 C15 2.1372(11) . ?
Ti2 N2 2.2263(10) . ?
Ti2 C67 2.5369(12) . ?
O1 C1 1.3357(15) . ?
O2 C28 1.3409(14) . ?
N1 C7 1.3561(16) . ?
N1 C11 1.3665(16) . ?
N2 C22 1.3553(15) . ?
N2 C18 1.3671(15) . ?
C1 C6 1.4020(19) . ?
C1 C2 1.4207(17) . ?
C2 C3 1.384(2) . ?
C2 C29 1.537(2) . ?
C3 C4 1.394(2) . ?
C3 H3 0.9500 . ?
C4 C5 1.383(2) . ?
C4 C33 1.538(4) . ?
C4 C33A 1.624(10) . ?
C5 C6 1.4045(19) . ?
C5 H5 0.9500 . ?
C6 C7 1.4768(19) . ?
C7 C8 1.4022(19) . ?
C8 C9 1.374(2) . ?
C8 H8 0.9500 . ?
C9 C10 1.385(2) . ?
C9 H9 0.9500 . ?
C10 C11 1.3880(18) . ?
C10 H10 0.9500 . ?
C11 C12 1.4754(16) . ?
C12 C17 1.3953(17) . ?
C12 C13 1.4076(17) . ?
C13 C14 1.4034(17) . ?
C14 C15 1.4006(17) . ?
C14 H14 0.9500 . ?
C15 C16 1.4088(16) . ?
C16 C17 1.3960(17) . ?
C16 C18 1.4746(16) . ?
C17 H17 0.9500 . ?
C18 C19 1.3879(17) . ?
C19 C20 1.3830(19) . ?
C19 H19 0.9500 . ?
C20 C21 1.3763(19) . ?
C20 H20 0.9500 . ?
C21 C22 1.4028(17) . ?
C21 H21 0.9500 . ?
C22 C23 1.4802(16) . ?
C23 C24 1.4007(17) . ?
C23 C28 1.4073(16) . ?
C24 C25 1.3838(19) . ?
C24 H24 0.9500 . ?
C25 C26 1.3978(18) . ?
C25 C37 1.5402(17) . ?
C26 C27 1.3923(17) . ?
C26 H26 0.9500 . ?
C27 C28 1.4155(16) . ?
C27 C41 1.5384(16) . ?
C29 C31 1.5321(19) . ?
C29 C30 1.535(2) . ?
C29 C32 1.5390(18) . ?
C30 H30A 0.9800 . ?
C30 H30B 0.9800 . ?
C30 H30C 0.9800 . ?
C31 H31A 0.9800 . ?
C31 H31B 0.9800 . ?
C31 H31C 0.9800 . ?
C32 H32A 0.9800 . ?
C32 H32B 0.9800 . ?
C32 H32C 0.9800 . ?
C33 C34 1.521(4) . ?
C33 C36 1.532(5) . ?
C33 C35 1.529(5) . ?
C34 H34A 0.9800 . ?
C34 H34B 0.9800 . ?
C34 H34C 0.9800 . ?
C35 H35A 0.9800 . ?
C35 H35B 0.9800 . ?
C35 H35C 0.9800 . ?
C36 H36A 0.9800 . ?
C36 H36B 0.9800 . ?
C36 H36C 0.9800 . ?
C33A C35A 1.511(8) . ?
C33A C36A 1.521(8) . ?
C33A C34A 1.545(8) . ?
C34A H34D 0.9800 . ?
C34A H34E 0.9800 . ?
C34A H34F 0.9800 . ?
C35A H35D 0.9800 . ?
C35A H35E 0.9800 . ?
C35A H35F 0.9800 . ?
C36A H36D 0.9800 . ?
C36A H36E 0.9800 . ?
C36A H36F 0.9800 . ?
C37 C40 1.523(3) . ?
C37 C38 1.527(2) . ?
C37 C39 1.528(2) . ?
C38 H38A 0.9800 . ?
C38 H38B 0.9800 . ?
C38 H38C 0.9800 . ?
C39 H39A 0.9800 . ?
C39 H39B 0.9800 . ?
C39 H39C 0.9800 . ?
C40 H40A 0.9800 . ?
C40 H40B 0.9800 . ?
C40 H40C 0.9800 . ?
C41 C42 1.5363(18) . ?
C41 C44 1.5369(18) . ?
C41 C43 1.5364(17) . ?
C42 H42A 0.9800 . ?
C42 H42B 0.9800 . ?
C42 H42C 0.9800 . ?
C43 H43A 0.9800 . ?
C43 H43B 0.9800 . ?
C43 H43C 0.9800 . ?
C44 H44A 0.9800 . ?
C44 H44B 0.9800 . ?
C44 H44C 0.9800 . ?
C45 C46 1.4779(18) . ?
C45 H45A 0.9900 . ?
C45 H45B 0.9900 . ?
C46 C51 1.4057(18) . ?
C46 C47 1.4068(19) . ?
C47 C48 1.384(2) . ?
C47 H47 0.9500 . ?
C48 C49 1.387(2) . ?
C48 H48 0.9500 . ?
C49 C50 1.386(2) . ?
C49 H49 0.9500 . ?
C50 C51 1.379(2) . ?
C50 H50 0.9500 . ?
C51 H51 0.9500 . ?
C52 C53 1.469(2) . ?
C52 H52A 0.9900 . ?
C52 H52B 0.9900 . ?
C53 C54 1.404(2) . ?
C53 C58 1.406(2) . ?
C54 C55 1.377(3) . ?
C54 H54 0.9500 . ?
C55 C56 1.384(3) . ?
C55 H55 0.9500 . ?
C56 C57 1.383(3) . ?
C56 H56 0.9500 . ?
C57 C58 1.375(3) . ?
C57 H57 0.9500 . ?
C58 H58 0.9500 . ?
C59 C60 1.4792(18) . ?
C59 H59A 0.9900 . ?
C59 H59B 0.9900 . ?
C60 C61 1.4002(19) . ?
C60 C65 1.4004(19) . ?
C61 C62 1.387(2) . ?
C61 H61 0.9500 . ?
C62 C63 1.383(3) . ?
C62 H62 0.9500 . ?
C63 C64 1.386(2) . ?
C63 H63 0.9500 . ?
C64 C65 1.384(2) . ?
C64 H64 0.9500 . ?
C65 H65 0.9500 . ?
C66 C67 1.465(2) . ?
C66 H66A 0.9900 . ?
C66 H66B 0.9900 . ?
C67 C72 1.402(2) . ?
C67 C68 1.406(2) . ?
C68 C69 1.379(2) . ?
C68 H68 0.9500 . ?
C69 C70 1.380(3) . ?
C69 H69 0.9500 . ?
C70 C71 1.377(3) . ?
C70 H70 0.9500 . ?
C71 C72 1.397(3) . ?
C71 H71 0.9500 . ?
C72 H72 0.9500 . ?
C73 C74 1.359(4) . ?
C73 C78 1.370(4) . ?
C73 D73 0.9500 . ?
C74 C75 1.327(5) . ?
C74 D74 0.9500 . ?
C75 C76 1.331(6) . ?
C75 D75 0.9500 . ?
C76 C77 1.391(7) . ?
C76 D76 0.9500 . ?
C77 C78 1.391(5) . ?
C77 D77 0.9500 . ?
C78 D78 0.9500 . ?
